data_7058723
loop_
_publ_author_name
'Sulaiman, Adam A. A.'
'Kalia, Namarta'
'Bhatia, Gaurav'
'Kaur, Manpreet'
'Fettouhi, Mohammed'
'Altaf, Muhammad'
'Baig, Nadeem'
'Kawde, Abdel-Nasser'
'Isab, Anvarhusein A.'

_publ_section_title
;
 Cytotoxic effects of gold(i) complexes against colon, cervical and osteo
 carcinoma cell lines: a mechanistic approach
;
_journal_issue 36
_journal_name_full 'New Journal of Chemistry'
_journal_page_first 14565
_journal_paper_doi 10.1039/C9NJ02063B
_journal_volume 43
_journal_year 2019
_chemical_formula_moiety 'C28 H40 Au F6 N4 P S'
_chemical_formula_sum 'C28 H40 Au F6 N4 P S'
_chemical_formula_weight 806.63
_space_group_crystal_system monoclinic
_space_group_IT_number 14
_space_group_name_Hall '-P 2yn'
_space_group_name_H-M_alt 'P 1 21/n 1'
_symmetry_space_group_name_Hall '-P 2yn'
_symmetry_space_group_name_H-M 'P 1 21/n 1'
_atom_sites_solution_hydrogens geom
_audit_creation_method SHELXL-2016/4
_audit_update_record
;
2018-11-17 deposited with the CCDC.    2019-08-05 downloaded from the CCDC.
;
_cell_angle_alpha 90
_cell_angle_beta 96.419(2)
_cell_angle_gamma 90
_cell_formula_units_Z 4
_cell_length_a 9.2495(8)
_cell_length_b 15.4744(14)
_cell_length_c 23.370(2)
_cell_measurement_reflns_used 6788
_cell_measurement_temperature 298(2)
_cell_measurement_theta_max 28.287
_cell_measurement_theta_min 2.194
_cell_volume 3324.0(5)
_computing_cell_refinement 'SAINT V8.38A (Bruker, 2017)'
_computing_data_collection 'Apex3 v2017.3-0 (Bruker, 2017)'
_computing_data_reduction 'SAINT V8.38A (Bruker, 2017)'
_computing_molecular_graphics 'ORTEP-3 (Farrugia, 1997)'
_computing_structure_refinement 'SHELXL-2016/6 (Sheldrick, 2015)'
_computing_structure_solution 'SHELXT 2014/5 (Sheldrick, 2014)'
_diffrn_ambient_temperature 298(2)
_diffrn_measured_fraction_theta_full 0.999
_diffrn_measured_fraction_theta_max 0.997
_diffrn_measurement_device_type 'Bruker AXS D8 Quest diffractometer'
_diffrn_measurement_method 'omega and phi scans'
_diffrn_radiation_type MoK\a
_diffrn_radiation_wavelength 0.71073
_diffrn_reflns_av_R_equivalents 0.0320
_diffrn_reflns_av_unetI/netI 0.0341
_diffrn_reflns_Laue_measured_fraction_full 0.999
_diffrn_reflns_Laue_measured_fraction_max 0.997
_diffrn_reflns_limit_h_max 12
_diffrn_reflns_limit_h_min -7
_diffrn_reflns_limit_k_max 20
_diffrn_reflns_limit_k_min -20
_diffrn_reflns_limit_l_max 31
_diffrn_reflns_limit_l_min -31
_diffrn_reflns_number 23485
_diffrn_reflns_point_group_measured_fraction_full 0.999
_diffrn_reflns_point_group_measured_fraction_max 0.997
_diffrn_reflns_theta_full 25.242
_diffrn_reflns_theta_max 28.296
_diffrn_reflns_theta_min 1.754
_diffrn_source 'Microfocus sealed tube'
_exptl_absorpt_coefficient_mu 4.594
_exptl_absorpt_correction_T_max 0.460
_exptl_absorpt_correction_T_min 0.091
_exptl_absorpt_correction_type multi-scan
_exptl_absorpt_process_details 'SADABS. Ver. 2014/5. (Krause et al., 2015)'
_exptl_crystal_density_diffrn 1.612
_exptl_crystal_description block
_exptl_crystal_F_000 1600
_exptl_crystal_size_max 0.650
_exptl_crystal_size_mid 0.390
_exptl_crystal_size_min 0.200
_refine_diff_density_max 2.089
_refine_diff_density_min -3.315
_refine_diff_density_rms 0.174
_refine_ls_extinction_method none
_refine_ls_goodness_of_fit_ref 1.070
_refine_ls_hydrogen_treatment constr
_refine_ls_matrix_type full
_refine_ls_number_parameters 396
_refine_ls_number_reflns 8236
_refine_ls_number_restraints 66
_refine_ls_restrained_S_all 1.122
_refine_ls_R_factor_all 0.0612
_refine_ls_R_factor_gt 0.0508
_refine_ls_shift/su_max 0.004
_refine_ls_shift/su_mean 0.000
_refine_ls_structure_factor_coef Fsqd
_refine_ls_weighting_details 'w=1/[\s^2^(Fo^2^)+(0.1101P)^2^+0.0510P] where P=(Fo^2^+2Fc^2^)/3'
_refine_ls_weighting_scheme calc
_refine_ls_wR_factor_gt 0.1488
_refine_ls_wR_factor_ref 0.1597
_reflns_Friedel_coverage 0.000
_reflns_number_gt 6593
_reflns_number_total 8236
_reflns_threshold_expression 'I > 2\s(I)'
_cod_data_source_file c9nj02063b2.cif
_cod_data_source_block shelx
_cod_depositor_comments 'Adding full bibliography for 7058722--7058723.cif.'
_cod_database_code 7058723
_shelx_shelxl_version_number 2016/4
_shelx_space_group_comment
;
The symmetry employed for this shelxl refinement is uniquely defined
by the following loop, which should always be used as a source of
symmetry information in preference to the above space-group names.
They are only intended as comments.
;
_shelx_estimated_absorpt_t_min 0.154
_shelx_estimated_absorpt_t_max 0.460

loop_
_space_group_symop_operation_xyz
'x, y, z'
'-x+1/2, y+1/2, -z+1/2'
'-x, -y, -z'
'x-1/2, -y-1/2, z-1/2'

loop_
_atom_site_label
_atom_site_type_symbol
_atom_site_fract_x
_atom_site_fract_y
_atom_site_fract_z
_atom_site_U_iso_or_equiv
_atom_site_adp_type
_atom_site_occupancy
_atom_site_site_symmetry_order
_atom_site_calc_flag
_atom_site_refinement_flags_posn
_atom_site_refinement_flags_adp
_atom_site_refinement_flags_occupancy
AU1 Au 0.61248(2) 0.49429(2) 0.23180(2) 0.04667(11) Uani 1 1 d . . .
S1 S 0.7106(2) 0.58871(9) 0.17051(6) 0.0727(4) Uani 1 1 d . . .
N1 N 0.5351(4) 0.4013(2) 0.33986(14) 0.0461(8) Uani 1 1 d . . .
N2 N 0.4325(4) 0.3455(2) 0.26201(14) 0.0441(8) Uani 1 1 d . . .
N3 N 0.6264(9) 0.4644(5) 0.0951(3) 0.100(2) Uani 1 1 d . . .
H3A H 0.629828 0.437172 0.062276 0.120 Uiso 1 1 calc R U .
H3B H 0.564516 0.447742 0.118925 0.120 Uiso 1 1 calc R U .
N4 N 0.8059(7) 0.5538(4) 0.0722(2) 0.0860(16) Uani 1 1 d . . .
H4A H 0.807511 0.525647 0.039550 0.103 Uiso 1 1 calc R U .
H4B H 0.865294 0.597526 0.080473 0.103 Uiso 1 1 calc R U .
C1 C 0.5240(5) 0.4088(3) 0.28148(17) 0.0412(9) Uani 1 1 d . . .
C2 C 0.3857(6) 0.2990(3) 0.3073(2) 0.0537(11) Uani 1 1 d . . .
H2 H 0.320847 0.251171 0.304455 0.064 Uiso 1 1 calc R U .
C3 C 0.4494(6) 0.3345(3) 0.3556(2) 0.0559(13) Uani 1 1 d . . .
H3 H 0.437843 0.317004 0.393740 0.067 Uiso 1 1 calc R U .
C4 C 0.6205(6) 0.4576(3) 0.37905(19) 0.0499(11) Uani 1 1 d . . .
C5 C 0.5583(6) 0.5354(4) 0.3950(2) 0.0553(12) Uani 1 1 d . . .
C6 C 0.4045(6) 0.5609(4) 0.3740(2) 0.0639(13) Uani 1 1 d . . .
H6 H 0.362218 0.513963 0.347892 0.077 Uiso 1 1 calc R U .
C7 C 0.3959(9) 0.6442(5) 0.3396(3) 0.094(2) Uani 1 1 d . . .
H7A H 0.429221 0.692415 0.364927 0.141 Uiso 1 1 calc R U .
H7B H 0.294993 0.654367 0.323385 0.141 Uiso 1 1 calc R U .
H7C H 0.457821 0.639620 0.308394 0.141 Uiso 1 1 calc R U .
C8 C 0.3119(9) 0.5671(7) 0.4240(4) 0.115(3) Uani 1 1 d . . .
H8A H 0.324833 0.514691 0.447526 0.173 Uiso 1 1 calc R U .
H8B H 0.209253 0.573090 0.408833 0.173 Uiso 1 1 calc R U .
H8C H 0.342200 0.617589 0.447684 0.173 Uiso 1 1 calc R U .
C9 C 0.6458(7) 0.5890(3) 0.4324(2) 0.0633(13) Uani 1 1 d . . .
H9 H 0.608153 0.642661 0.443804 0.076 Uiso 1 1 calc R U .
C10 C 0.7849(7) 0.5658(4) 0.4531(2) 0.0702(16) Uani 1 1 d . . .
H10 H 0.841417 0.603312 0.478872 0.084 Uiso 1 1 calc R U .
C11 C 0.8442(8) 0.4886(4) 0.4370(3) 0.0639(16) Uani 1 1 d . . .
H11 H 0.941041 0.473904 0.451567 0.077 Uiso 1 1 calc R U .
C12 C 0.7627(6) 0.4324(3) 0.39966(18) 0.0530(11) Uani 1 1 d . . .
C13 C 0.8281(7) 0.3471(4) 0.3839(2) 0.0658(14) Uani 1 1 d . . .
H13 H 0.758065 0.319290 0.353775 0.079 Uiso 1 1 calc R U .
C14 C 0.8466(9) 0.2870(4) 0.4354(3) 0.097(2) Uani 1 1 d . . .
H14A H 0.916270 0.312146 0.465531 0.146 Uiso 1 1 calc R U .
H14B H 0.882824 0.230964 0.423720 0.146 Uiso 1 1 calc R U .
H14C H 0.752536 0.279101 0.450320 0.146 Uiso 1 1 calc R U .
C15 C 0.9708(11) 0.3580(7) 0.3590(5) 0.136(4) Uani 1 1 d . . .
H15A H 0.958757 0.399992 0.327480 0.204 Uiso 1 1 calc R U .
H15B H 1.001035 0.302264 0.344363 0.204 Uiso 1 1 calc R U .
H15C H 1.045070 0.378688 0.389073 0.204 Uiso 1 1 calc R U .
C16 C 0.3898(5) 0.3324(3) 0.20075(18) 0.0437(9) Uani 1 1 d . . .
C17 C 0.2786(6) 0.3831(3) 0.1738(2) 0.0523(11) Uani 1 1 d . . .
C18 C 0.1849(7) 0.4416(4) 0.2073(3) 0.0639(14) Uani 1 1 d . . .
H18 H 0.223203 0.437772 0.248962 0.077 Uiso 1 1 calc R U .
C19 C 0.1939(11) 0.5358(5) 0.1891(4) 0.099(3) Uani 1 1 d . . .
H19A H 0.295799 0.554397 0.193615 0.148 Uiso 1 1 calc R U .
H19B H 0.138058 0.571719 0.213258 0.148 Uiso 1 1 calc R U .
H19C H 0.153628 0.541785 0.148687 0.148 Uiso 1 1 calc R U .
C20 C 0.0283(8) 0.4097(5) 0.2011(4) 0.102(2) Uani 1 1 d . . .
H20A H -0.011944 0.412370 0.160483 0.154 Uiso 1 1 calc R U .
H20B H -0.029696 0.446243 0.224021 0.154 Uiso 1 1 calc R U .
H20C H 0.025676 0.349835 0.214643 0.154 Uiso 1 1 calc R U .
C21 C 0.2482(7) 0.3760(4) 0.1141(2) 0.0663(14) Uani 1 1 d . . .
H21 H 0.171004 0.408411 0.094296 0.080 Uiso 1 1 calc R U .
C22 C 0.3314(8) 0.3211(5) 0.0838(2) 0.0760(19) Uani 1 1 d . . .
H22 H 0.313690 0.318673 0.043045 0.091 Uiso 1 1 calc R U .
C23 C 0.4376(6) 0.2710(4) 0.1117(2) 0.0617(13) Uani 1 1 d . . .
H23 H 0.489703 0.232149 0.090113 0.074 Uiso 1 1 calc R U .
C24 C 0.4719(5) 0.2754(3) 0.17166(19) 0.0505(10) Uani 1 1 d . . .
C25 C 0.5885(6) 0.2184(4) 0.2025(3) 0.0683(14) Uani 1 1 d . . .
H25 H 0.581099 0.222966 0.244766 0.082 Uiso 1 1 calc R U .
C26 C 0.7381(8) 0.2510(6) 0.1916(4) 0.115(3) Uani 1 1 d . . .
H26A H 0.750029 0.310916 0.204826 0.173 Uiso 1 1 calc R U .
H26B H 0.747520 0.248193 0.150278 0.173 Uiso 1 1 calc R U .
H26C H 0.813167 0.214836 0.212637 0.173 Uiso 1 1 calc R U .
C27 C 0.5707(8) 0.1245(4) 0.1859(3) 0.0866(19) Uani 1 1 d . . .
H27A H 0.471038 0.105992 0.189991 0.130 Uiso 1 1 calc R U .
H27B H 0.639420 0.089489 0.211009 0.130 Uiso 1 1 calc R U .
H27C H 0.589920 0.117107 0.145765 0.130 Uiso 1 1 calc R U .
C28 C 0.7142(8) 0.5303(4) 0.1088(3) 0.0650(15) Uani 1 1 d . . .
P1 P 0.1730(3) 0.66582(11) 0.02195(7) 0.0893(6) Uani 1 1 d D . .
F1 F 0.2966(16) 0.6040(10) 0.0216(5) 0.135(3) Uani 0.5 1 d D . P
F2 F 0.193(3) 0.5661(6) 0.0308(5) 0.188(6) Uani 0.5 1 d D . P
F3 F 0.066(2) 0.5885(12) -0.0003(8) 0.194(7) Uani 0.5 1 d D . P
F4 F 0.1161(17) 0.6481(10) -0.0397(4) 0.145(4) Uani 0.5 1 d D . P
F5 F 0.181(2) 0.6812(7) -0.0443(4) 0.136(4) Uani 0.5 1 d D . P
F6 F 0.3222(16) 0.6752(15) -0.0045(7) 0.201(6) Uani 0.5 1 d D . P
F7 F 0.0321(14) 0.7277(10) 0.0102(5) 0.135(3) Uani 0.5 1 d D . P
F8 F 0.209(3) 0.7598(7) 0.0222(6) 0.188(6) Uani 0.5 1 d D . P
F9 F 0.232(2) 0.7534(10) 0.0422(8) 0.194(7) Uani 0.5 1 d D . P
F10 F 0.2669(16) 0.6715(10) 0.0850(4) 0.145(4) Uani 0.5 1 d D . P
F11 F 0.1170(19) 0.6592(8) 0.0814(4) 0.136(4) Uani 0.5 1 d D . P
F12 F 0.0504(18) 0.6539(16) 0.0570(8) 0.201(6) Uani 0.5 1 d D . P

loop_
_atom_site_aniso_label
_atom_site_aniso_U_11
_atom_site_aniso_U_22
_atom_site_aniso_U_33
_atom_site_aniso_U_23
_atom_site_aniso_U_13
_atom_site_aniso_U_12
AU1 0.06267(17) 0.04185(14) 0.03637(14) 0.00182(6) 0.00939(10) -0.00782(7)
S1 0.1160(12) 0.0507(7) 0.0559(8) 0.0020(6) 0.0293(8) -0.0239(8)
N1 0.068(2) 0.0403(19) 0.0303(16) 0.0029(14) 0.0051(16) -0.0020(18)
N2 0.060(2) 0.0380(18) 0.0352(18) 0.0009(14) 0.0088(16) -0.0019(17)
N3 0.143(6) 0.099(4) 0.066(4) -0.022(3) 0.045(4) -0.052(5)
N4 0.119(4) 0.072(3) 0.075(3) 0.004(3) 0.047(3) -0.015(3)
C1 0.056(2) 0.037(2) 0.0307(19) 0.0003(15) 0.0044(17) 0.0003(18)
C2 0.075(3) 0.042(2) 0.045(2) 0.0078(19) 0.013(2) -0.010(2)
C3 0.088(4) 0.044(2) 0.037(2) 0.0099(18) 0.014(2) -0.003(3)
C4 0.077(3) 0.042(2) 0.031(2) -0.0002(17) 0.008(2) 0.001(2)
C5 0.073(3) 0.052(3) 0.042(3) -0.001(2) 0.010(2) 0.006(3)
C6 0.076(3) 0.054(3) 0.063(3) 0.001(2) 0.016(3) 0.011(3)
C7 0.091(5) 0.087(5) 0.106(6) 0.037(4) 0.019(4) 0.021(4)
C8 0.110(6) 0.144(8) 0.099(6) 0.037(5) 0.048(5) 0.026(6)
C9 0.092(4) 0.049(3) 0.049(3) -0.009(2) 0.007(3) 0.003(3)
C10 0.101(4) 0.062(3) 0.045(3) -0.007(2) -0.006(3) -0.011(3)
C11 0.074(4) 0.064(3) 0.050(3) 0.002(2) -0.009(3) 0.002(3)
C12 0.079(3) 0.048(2) 0.031(2) 0.0016(17) 0.001(2) 0.003(2)
C13 0.085(4) 0.061(3) 0.047(3) -0.004(2) -0.006(3) 0.017(3)
C14 0.144(7) 0.065(4) 0.078(4) 0.010(3) -0.010(4) 0.016(4)
C15 0.157(9) 0.117(8) 0.150(9) 0.019(7) 0.086(7) 0.047(7)
C16 0.054(2) 0.038(2) 0.038(2) -0.0023(16) 0.0004(18) -0.0068(19)
C17 0.067(3) 0.044(2) 0.045(2) 0.0029(19) 0.003(2) -0.002(2)
C18 0.074(4) 0.056(3) 0.061(3) 0.005(2) 0.004(3) 0.016(3)
C19 0.131(7) 0.053(4) 0.118(6) 0.006(4) 0.037(5) 0.021(4)
C20 0.089(5) 0.101(6) 0.121(6) -0.002(5) 0.031(4) 0.003(4)
C21 0.084(4) 0.064(3) 0.046(3) 0.002(2) -0.010(3) 0.008(3)
C22 0.116(5) 0.074(4) 0.035(3) -0.005(2) -0.002(3) -0.013(4)
C23 0.081(3) 0.057(3) 0.048(3) -0.009(2) 0.010(3) -0.001(3)
C24 0.061(3) 0.046(2) 0.044(2) -0.0062(19) 0.004(2) -0.001(2)
C25 0.078(3) 0.066(3) 0.061(3) -0.010(3) 0.009(3) 0.015(3)
C26 0.075(4) 0.104(6) 0.166(8) 0.006(6) 0.008(5) 0.002(4)
C27 0.110(5) 0.062(4) 0.086(5) -0.001(3) 0.003(4) 0.014(4)
C28 0.089(4) 0.056(3) 0.053(3) 0.006(3) 0.022(3) -0.006(3)
P1 0.1487(18) 0.0568(9) 0.0703(10) -0.0063(7) 0.0469(11) -0.0180(11)
F1 0.165(7) 0.124(7) 0.117(6) 0.002(5) 0.025(5) 0.058(6)
F2 0.401(18) 0.059(4) 0.097(6) 0.016(4) -0.004(8) -0.027(7)
F3 0.216(10) 0.166(11) 0.217(14) -0.098(10) 0.105(10) -0.122(9)
F4 0.189(9) 0.156(8) 0.080(5) 0.012(5) -0.024(5) -0.062(7)
F5 0.244(12) 0.093(5) 0.080(5) 0.003(4) 0.061(6) -0.008(7)
F6 0.182(9) 0.282(16) 0.156(10) -0.082(10) 0.097(8) -0.120(10)
F7 0.165(7) 0.124(7) 0.117(6) 0.002(5) 0.025(5) 0.058(6)
F8 0.401(18) 0.059(4) 0.097(6) 0.016(4) -0.004(8) -0.027(7)
F9 0.216(10) 0.166(11) 0.217(14) -0.098(10) 0.105(10) -0.122(9)
F10 0.189(9) 0.156(8) 0.080(5) 0.012(5) -0.024(5) -0.062(7)
F11 0.244(12) 0.093(5) 0.080(5) 0.003(4) 0.061(6) -0.008(7)
F12 0.182(9) 0.282(16) 0.156(10) -0.082(10) 0.097(8) -0.120(10)

loop_
_atom_type_symbol
_atom_type_description
_atom_type_scat_dispersion_real
_atom_type_scat_dispersion_imag
_atom_type_scat_source
C C 0.0033 0.0016 'International Tables Vol C Tables 4.2.6.8 and 6.1.1.4'
H H 0.0000 0.0000 'International Tables Vol C Tables 4.2.6.8 and 6.1.1.4'
N N 0.0061 0.0033 'International Tables Vol C Tables 4.2.6.8 and 6.1.1.4'
P P 0.1023 0.0942 'International Tables Vol C Tables 4.2.6.8 and 6.1.1.4'
S S 0.1246 0.1234 'International Tables Vol C Tables 4.2.6.8 and 6.1.1.4'
Au Au -2.0133 8.8022 'International Tables Vol C Tables 4.2.6.8 and 6.1.1.4'
F F 0.0171 0.0103 'International Tables Vol C Tables 4.2.6.8 and 6.1.1.4'

loop_
_geom_angle_atom_site_label_1
_geom_angle_atom_site_label_2
_geom_angle_atom_site_label_3
_geom_angle
C1 AU1 S1 177.12(12)
C28 S1 AU1 103.6(2)
C1 N1 C3 110.4(4)
C1 N1 C4 124.2(4)
C3 N1 C4 125.3(4)
C1 N2 C2 111.0(4)
C1 N2 C16 121.8(3)
C2 N2 C16 127.2(4)
C28 N3 H3A 120.0
C28 N3 H3B 120.0
H3A N3 H3B 120.0
C28 N4 H4A 120.0
C28 N4 H4B 120.0
H4A N4 H4B 120.0
N2 C1 N1 104.6(3)
N2 C1 AU1 124.9(3)
N1 C1 AU1 130.5(3)
C3 C2 N2 106.6(4)
C3 C2 H2 126.7
N2 C2 H2 126.7
C2 C3 N1 107.4(4)
C2 C3 H3 126.3
N1 C3 H3 126.3
C5 C4 C12 122.9(5)
C5 C4 N1 118.6(5)
C12 C4 N1 118.5(4)
C9 C5 C4 116.7(5)
C9 C5 C6 120.6(5)
C4 C5 C6 122.7(5)
C5 C6 C7 112.7(5)
C5 C6 C8 111.0(5)
C7 C6 C8 110.6(6)
C5 C6 H6 107.4
C7 C6 H6 107.4
C8 C6 H6 107.4
C6 C7 H7A 109.5
C6 C7 H7B 109.5
H7A C7 H7B 109.5
C6 C7 H7C 109.5
H7A C7 H7C 109.5
H7B C7 H7C 109.5
C6 C8 H8A 109.5
C6 C8 H8B 109.5
H8A C8 H8B 109.5
C6 C8 H8C 109.5
H8A C8 H8C 109.5
H8B C8 H8C 109.5
C10 C9 C5 121.4(5)
C10 C9 H9 119.3
C5 C9 H9 119.3
C9 C10 C11 121.0(5)
C9 C10 H10 119.5
C11 C10 H10 119.5
C10 C11 C12 120.4(6)
C10 C11 H11 119.8
C12 C11 H11 119.8
C11 C12 C4 117.5(5)
C11 C12 C13 119.6(5)
C4 C12 C13 122.9(5)
C15 C13 C12 112.8(6)
C15 C13 C14 110.4(6)
C12 C13 C14 110.8(5)
C15 C13 H13 107.6
C12 C13 H13 107.6
C14 C13 H13 107.6
C13 C14 H14A 109.5
C13 C14 H14B 109.5
H14A C14 H14B 109.5
C13 C14 H14C 109.5
H14A C14 H14C 109.5
H14B C14 H14C 109.5
C13 C15 H15A 109.5
C13 C15 H15B 109.5
H15A C15 H15B 109.5
C13 C15 H15C 109.5
H15A C15 H15C 109.5
H15B C15 H15C 109.5
C17 C16 C24 123.7(4)
C17 C16 N2 118.2(4)
C24 C16 N2 117.8(4)
C16 C17 C21 117.7(5)
C16 C17 C18 122.5(4)
C21 C17 C18 119.7(5)
C20 C18 C19 111.4(6)
C20 C18 C17 110.3(5)
C19 C18 C17 111.8(5)
C20 C18 H18 107.7
C19 C18 H18 107.7
C17 C18 H18 107.7
C18 C19 H19A 109.5
C18 C19 H19B 109.5
H19A C19 H19B 109.5
C18 C19 H19C 109.5
H19A C19 H19C 109.5
H19B C19 H19C 109.5
C18 C20 H20A 109.5
C18 C20 H20B 109.5
H20A C20 H20B 109.5
C18 C20 H20C 109.5
H20A C20 H20C 109.5
H20B C20 H20C 109.5
C22 C21 C17 119.7(5)
C22 C21 H21 120.1
C17 C21 H21 120.1
C23 C22 C21 121.1(5)
C23 C22 H22 119.5
C21 C22 H22 119.5
C22 C23 C24 121.4(5)
C22 C23 H23 119.3
C24 C23 H23 119.3
C16 C24 C23 116.4(5)
C16 C24 C25 122.4(4)
C23 C24 C25 121.2(4)
C27 C25 C24 112.8(5)
C27 C25 C26 110.6(6)
C24 C25 C26 109.9(6)
C27 C25 H25 107.8
C24 C25 H25 107.8
C26 C25 H25 107.8
C25 C26 H26A 109.5
C25 C26 H26B 109.5
H26A C26 H26B 109.5
C25 C26 H26C 109.5
H26A C26 H26C 109.5
H26B C26 H26C 109.5
C25 C27 H27A 109.5
C25 C27 H27B 109.5
H27A C27 H27B 109.5
C25 C27 H27C 109.5
H27A C27 H27C 109.5
H27B C27 H27C 109.5
N3 C28 N4 118.6(6)
N3 C28 S1 123.0(4)
N4 C28 S1 118.4(5)
F12 P1 F1 123.9(13)
F12 P1 F8 107.6(14)
F1 P1 F8 117.0(13)
F12 P1 F4 107.4(10)
F1 P1 F4 93.7(8)
F8 P1 F4 103.7(8)
F12 P1 F9 102.0(9)
F1 P1 F9 109.1(11)
F8 P1 F9 19.0(12)
F4 P1 F9 122.5(10)
F12 P1 F11 30.5(8)
F1 P1 F11 107.3(8)
F8 P1 F11 99.1(9)
F4 P1 F11 137.4(9)
F9 P1 F11 85.6(8)
F12 P1 F2 83.7(14)
F1 P1 F2 44.7(9)
F8 P1 F2 159.7(15)
F4 P1 F2 88.3(7)
F9 P1 F2 143.9(12)
F11 P1 F2 82.0(8)
F12 P1 F5 133.3(11)
F1 P1 F5 88.3(7)
F8 P1 F5 79.7(7)
F4 P1 F5 30.3(6)
F9 P1 F5 96.6(9)
F11 P1 F5 162.7(10)
F2 P1 F5 105.1(7)
F12 P1 F6 169.3(12)
F1 P1 F6 49.8(8)
F8 P1 F6 73.0(13)
F4 P1 F6 82.5(8)
F9 P1 F6 75.0(9)
F11 P1 F6 139.1(10)
F2 P1 F6 92.8(11)
F5 P1 F6 57.3(8)
F12 P1 F3 66.6(8)
F1 P1 F3 88.1(10)
F8 P1 F3 149.2(14)
F4 P1 F3 54.2(8)
F9 P1 F3 162.8(12)
F11 P1 F3 89.1(8)
F2 P1 F3 50.7(9)
F5 P1 F3 83.8(8)
F6 P1 F3 118.5(8)
F12 P1 F7 60.9(10)
F1 P1 F7 169.6(7)
F8 P1 F7 66.4(10)
F4 P1 F7 75.9(8)
F9 P1 F7 77.1(12)
F11 P1 F7 81.1(7)
F2 P1 F7 133.4(12)
F5 P1 F7 82.6(7)
F6 P1 F7 127.0(11)
F3 P1 F7 85.9(11)
F12 P1 F10 82.6(8)
F1 P1 F10 73.0(8)
F8 P1 F10 81.2(8)
F4 P1 F10 166.5(9)
F9 P1 F10 62.2(10)
F11 P1 F10 52.1(7)
F2 P1 F10 83.7(8)
F5 P1 F10 143.2(8)
F6 P1 F10 87.1(9)
F3 P1 F10 125.6(10)
F7 P1 F10 117.4(8)
F2 F1 F6 135.4(14)
F2 F1 P1 70.9(9)
F6 F1 P1 68.7(8)
F1 F2 F3 117.2(11)
F1 F2 P1 64.3(6)
F3 F2 P1 66.2(7)
F2 F3 F4 100.7(12)
F2 F3 P1 63.2(6)
F4 F3 P1 59.2(5)
F2 F3 F12 82.8(14)
F4 F3 F12 100.7(12)
P1 F3 F12 53.3(5)
F5 F4 F3 143.5(17)
F5 F4 P1 80.0(11)
F3 F4 P1 66.5(7)
F4 F5 F6 118.8(17)
F4 F5 P1 69.6(9)
F6 F5 P1 61.4(6)
F1 F6 F5 98.8(10)
F1 F6 P1 61.5(5)
F5 F6 P1 61.2(6)
F12 F7 P1 55.3(6)
F12 F7 F8 94.0(8)
P1 F7 F8 53.3(5)
P1 F8 F7 60.3(8)
P1 F9 F10 62.3(7)
F11 F10 F9 86.6(11)
F11 F10 P1 60.7(5)
F9 F10 P1 55.6(6)
F12 F11 F10 138.0(15)
F12 F11 P1 70.8(10)
F10 F11 P1 67.2(6)
F11 F12 P1 78.7(13)
F11 F12 F7 116(2)
P1 F12 F7 63.7(7)
F11 F12 F3 120(2)
P1 F12 F3 60.1(6)
F7 F12 F3 84.1(12)

loop_
_geom_bond_atom_site_label_1
_geom_bond_atom_site_label_2
_geom_bond_distance
AU1 C1 1.995(4)
AU1 S1 2.3024(13)
S1 C28 1.706(6)
N1 C1 1.362(5)
N1 C3 1.378(6)
N1 C4 1.435(6)
N2 C1 1.341(5)
N2 C2 1.389(5)
N2 C16 1.456(5)
N3 C28 1.320(9)
N3 H3A 0.8800
N3 H3B 0.8800
N4 C28 1.321(7)
N4 H4A 0.8800
N4 H4B 0.8800
C2 C3 1.331(7)
C2 H2 0.9500
C3 H3 0.9500
C4 C5 1.402(8)
C4 C12 1.405(7)
C5 C9 1.397(8)
C5 C6 1.504(8)
C6 C7 1.517(9)
C6 C8 1.526(9)
C6 H6 1.0000
C7 H7A 0.9800
C7 H7B 0.9800
C7 H7C 0.9800
C8 H8A 0.9800
C8 H8B 0.9800
C8 H8C 0.9800
C9 C10 1.370(8)
C9 H9 0.9500
C10 C11 1.384(8)
C10 H10 0.9500
C11 C12 1.393(8)
C11 H11 0.9500
C12 C13 1.514(7)
C13 C15 1.510(10)
C13 C14 1.516(8)
C13 H13 1.0000
C14 H14A 0.9800
C14 H14B 0.9800
C14 H14C 0.9800
C15 H15A 0.9800
C15 H15B 0.9800
C15 H15C 0.9800
C16 C17 1.388(6)
C16 C24 1.390(6)
C17 C21 1.396(7)
C17 C18 1.528(8)
C18 C20 1.522(10)
C18 C19 1.523(10)
C18 H18 1.0000
C19 H19A 0.9800
C19 H19B 0.9800
C19 H19C 0.9800
C20 H20A 0.9800
C20 H20B 0.9800
C20 H20C 0.9800
C21 C22 1.391(9)
C21 H21 0.9500
C22 C23 1.359(9)
C22 H22 0.9500
C23 C24 1.403(6)
C23 H23 0.9500
C24 C25 1.512(7)
C25 C27 1.508(8)
C25 C26 1.521(9)
C25 H25 1.0000
C26 H26A 0.9800
C26 H26B 0.9800
C26 H26C 0.9800
C27 H27A 0.9800
C27 H27B 0.9800
C27 H27C 0.9800
P1 F12 1.483(10)
P1 F1 1.491(9)
P1 F8 1.492(10)
P1 F4 1.502(9)
P1 F9 1.516(10)
P1 F11 1.539(9)
P1 F2 1.564(9)
P1 F5 1.578(8)
P1 F6 1.581(9)
P1 F3 1.603(9)
P1 F7 1.616(9)
P1 F10 1.628(9)
F1 F2 1.16(2)
F1 F6 1.295(19)
F2 F3 1.36(2)
F3 F4 1.418(19)
F3 F12 1.70(2)
F4 F5 0.809(16)
F5 F6 1.52(2)
F7 F12 1.58(3)
F7 F8 1.70(2)
F9 F10 1.63(2)
F10 F11 1.393(18)
F11 F12 0.80(2)
